data_2312164
loop_
_publ_author_name
'N&#xe4;ther, Christian'
'Jess, Inke'

_publ_section_title
;
 Syntheses and crystal structures of
 bis-(4-methyl-pyridine-&#x3ba;<i>N</i>)bis-(seleno-cyanato-&#x3ba;<i>N</i>)zinc(II)
 and
 <i>catena</i>-poly[[bis-(4-methyl-pyridine-&#x3ba;<i>N</i>)cadmium(II)]-di-&#x3bc;-seleno-cyanato-&#x3ba;<sup>2</sup>
 <i>N</i>:<i>Se</i>;&#x3ba;<sup>2</sup> <i>Se</i>:<i>N</i>].
;
_journal_coeditor_code HB8052
_journal_issue 'Pt 3'
_journal_name_full 'Acta crystallographica. Section E, Crystallographic communications'
_journal_page_first 136
_journal_page_last 141
_journal_paper_doi 10.1107/S2056989023000920
_journal_volume 79
_journal_year 2023
_chemical_formula_iupac '[Cd (N C Se)2 (C6 H7 N)2]'
_chemical_formula_moiety 'C14 H14 Cd N4 Se2'
_chemical_formula_sum 'C14 H14 Cd N4 Se2'
_chemical_formula_weight 508.61
_chemical_name_systematic
<i>catena</i>-Poly[[bis(4-methylpyridine-\k<i>N</i>)cadmium(II)]-di-\m-selenocyanato-\k^2^<i>N</i>:<i>Se</i>;\k^2^<i>Se</i>:<i>N</i>]
_space_group_crystal_system monoclinic
_space_group_IT_number 15
_space_group_name_Hall '-C 2yc'
_space_group_name_H-M_alt 'C 1 2/c 1'
_atom_sites_solution_hydrogens geom
_atom_sites_solution_primary dual
_audit_creation_method SHELXL-2016/6
_cell_angle_alpha 90
_cell_angle_beta 113.794(3)
_cell_angle_gamma 90
_cell_formula_units_Z 8
_cell_length_a 20.7296(11)
_cell_length_b 9.4896(3)
_cell_length_c 19.7364(10)
_cell_measurement_reflns_used 17056
_cell_measurement_temperature 293(2)
_cell_measurement_theta_max 26.0
_cell_measurement_theta_min 2.15
_cell_volume 3552.5(3)
_computing_cell_refinement
;
X-Area (Stoe, 2008)
;
_computing_data_collection
;
X-Area (Stoe, 2008)
;
_computing_data_reduction
;
X-Area (Stoe, 2008)
;
_computing_molecular_graphics
;
DIAMOND (Brandenburg & Putz, 1999)
;
_computing_publication_material
;
Publcif (Westrip, 2010)
;
_computing_structure_refinement
;
<i>SHELXL2016/6</i> (Sheldrick, 2015b)
;
_computing_structure_solution
;
<i>SHELXT2014/5</i> (Sheldrick, 2015a)
;
_diffrn_ambient_temperature 293(2)
_diffrn_measured_fraction_theta_full 0.992
_diffrn_measured_fraction_theta_max 0.993
_diffrn_measurement_device_type 'STOE IPDS-2'
_diffrn_measurement_method 'Omega scans'
_diffrn_radiation_type MoK\a
_diffrn_radiation_wavelength 0.71073
_diffrn_reflns_av_R_equivalents 0.0380
_diffrn_reflns_av_unetI/netI 0.0219
_diffrn_reflns_limit_h_max 25
_diffrn_reflns_limit_h_min -25
_diffrn_reflns_limit_k_max 11
_diffrn_reflns_limit_k_min -8
_diffrn_reflns_limit_l_max 24
_diffrn_reflns_limit_l_min -24
_diffrn_reflns_number 17056
_diffrn_reflns_theta_full 25.242
_diffrn_reflns_theta_max 26.002
_diffrn_reflns_theta_min 2.147
_exptl_absorpt_coefficient_mu 5.325
_exptl_absorpt_correction_T_max 0.4459
_exptl_absorpt_correction_T_min 0.3206
_exptl_absorpt_correction_type numerical
_exptl_absorpt_process_details
;
(X-Red and X-Shape; Stoe, 2008)
;
_exptl_crystal_colour colorless
_exptl_crystal_density_diffrn 1.902
_exptl_crystal_description block
_exptl_crystal_F_000 1936
_exptl_crystal_size_max 0.18
_exptl_crystal_size_mid 0.14
_exptl_crystal_size_min 0.10
_refine_diff_density_max 0.744
_refine_diff_density_min -0.628
_refine_ls_extinction_method none
_refine_ls_goodness_of_fit_ref 1.130
_refine_ls_hydrogen_treatment constr
_refine_ls_matrix_type full
_refine_ls_number_parameters 194
_refine_ls_number_reflns 3469
_refine_ls_number_restraints 0
_refine_ls_restrained_S_all 1.130
_refine_ls_R_factor_all 0.0512
_refine_ls_R_factor_gt 0.0391
_refine_ls_shift/su_max 0.001
_refine_ls_shift/su_mean 0.000
_refine_ls_structure_factor_coef Fsqd
_refine_ls_weighting_details 'w=1/[\s^2^(Fo^2^)+(0.0229P)^2^+7.6388P] where P=(Fo^2^+2Fc^2^)/3'
_refine_ls_weighting_scheme calc
_refine_ls_wR_factor_gt 0.0722
_refine_ls_wR_factor_ref 0.0760
_reflns_number_gt 2911
_reflns_number_total 3469
_reflns_threshold_expression 'I > 2\s(I)'
_cod_data_source_file hb8052sup1.cif
_cod_data_source_block II
_cod_original_sg_symbol_H-M 'C 2/c'
_cod_database_code 2312164
_shelx_space_group_comment
;
The symmetry employed for this shelxl refinement is uniquely defined
by the following loop, which should always be used as a source of
symmetry information in preference to the above space-group names.
They are only intended as comments.
;

loop_
_space_group_symop_operation_xyz
'x, y, z'
'-x, y, -z+1/2'
'x+1/2, y+1/2, z'
'-x+1/2, y+1/2, -z+1/2'
'-x, -y, -z'
'x, -y, z-1/2'
'-x+1/2, -y+1/2, -z'
'x+1/2, -y+1/2, z-1/2'

loop_
_atom_site_type_symbol
_atom_site_label
_atom_site_fract_x
_atom_site_fract_y
_atom_site_fract_z
_atom_site_U_iso_or_equiv
_atom_site_adp_type
_atom_site_calc_flag
_atom_site_occupancy
_atom_site_disorder_assembly
_atom_site_disorder_group
Cd Cd1 0.500000 0.47303(5) 0.250000 0.05827(14) Uani d 1 . .
Cd Cd2 0.750000 0.250000 0.500000 0.05746(13) Uani d 1 . .
N N1 0.5569(2) 0.4762(5) 0.37921(19) 0.0724(11) Uani d 1 . .
C C1 0.5986(2) 0.4628(4) 0.4381(2) 0.0539(10) Uani d 1 . .
Se Se1 0.66318(2) 0.44348(6) 0.53116(2) 0.06746(15) Uani d 1 . .
N N2 0.6944(2) 0.2763(5) 0.3720(2) 0.0715(11) Uani d 1 . .
C C2 0.6512(2) 0.2729(5) 0.3135(2) 0.0582(10) Uani d 1 . .
Se Se2 0.58388(3) 0.26863(6) 0.22157(3) 0.07812(18) Uani d 1 . .
N N11 0.57906(18) 0.6528(4) 0.2507(2) 0.0640(9) Uani d 1 . .
C C11 0.6021(2) 0.6648(5) 0.1971(2) 0.0700(12) Uani d 1 . .
H H11 0.585089 0.601802 0.157671 0.084 Uiso calc 1 . .
C C12 0.6496(3) 0.7651(5) 0.1968(3) 0.0679(12) Uani d 1 . .
H H12 0.663234 0.769834 0.157369 0.081 Uiso calc 1 . .
C C13 0.6773(2) 0.8592(5) 0.2548(3) 0.0629(11) Uani d 1 . .
C C14 0.6536(3) 0.8466(6) 0.3102(3) 0.0938(18) Uani d 1 . .
H H14 0.670037 0.907735 0.350437 0.113 Uiso calc 1 . .
C C15 0.6059(3) 0.7438(6) 0.3062(3) 0.0909(18) Uani d 1 . .
H H15 0.591248 0.737234 0.344883 0.109 Uiso calc 1 . .
C C16 0.7307(3) 0.9687(6) 0.2579(3) 0.0824(15) Uani d 1 . .
H H16A 0.776309 0.925625 0.273302 0.124 Uiso calc 1 . .
H H16B 0.732202 1.040818 0.292621 0.124 Uiso calc 1 . .
H H16C 0.717741 1.009812 0.209722 0.124 Uiso calc 1 . .
N N21 0.67039(19) 0.0657(4) 0.4930(2) 0.0641(9) Uani d 1 . .
C C21 0.6897(3) -0.0359(6) 0.5440(3) 0.0803(15) Uani d 1 . .
H H21 0.736013 -0.036657 0.578951 0.096 Uiso calc 1 . .
C C22 0.6451(3) -0.1392(6) 0.5477(3) 0.0844(15) Uani d 1 . .
H H22 0.661708 -0.207526 0.584525 0.101 Uiso calc 1 . .
C C23 0.5759(3) -0.1424(5) 0.4974(3) 0.0708(13) Uani d 1 . .
C C24 0.5563(3) -0.0392(6) 0.4441(3) 0.0744(13) Uani d 1 . .
H H24 0.510543 -0.037549 0.407877 0.089 Uiso calc 1 . .
C C25 0.6039(3) 0.0619(6) 0.4438(3) 0.0736(13) Uani d 1 . .
H H25 0.588663 0.130929 0.407229 0.088 Uiso calc 1 . .
C C26 0.5257(3) -0.2518(6) 0.5017(4) 0.0890(17) Uani d 1 . .
H H26A 0.479146 -0.212412 0.484738 0.133 Uiso calc 1 . .
H H26B 0.540300 -0.282538 0.552103 0.133 Uiso calc 1 . .
H H26C 0.525360 -0.330752 0.471169 0.133 Uiso calc 1 . .

loop_
_atom_site_aniso_label
_atom_site_aniso_U_11
_atom_site_aniso_U_22
_atom_site_aniso_U_33
_atom_site_aniso_U_12
_atom_site_aniso_U_13
_atom_site_aniso_U_23
Cd1 0.0473(2) 0.0720(3) 0.0452(2) 0.000 0.00794(18) 0.000
Cd2 0.0497(2) 0.0680(3) 0.0476(2) 0.0026(2) 0.01232(19) 0.00515(19)
N1 0.061(2) 0.095(3) 0.045(2) 0.012(2) 0.0049(17) -0.0056(19)
C1 0.051(2) 0.058(3) 0.052(2) 0.0048(18) 0.021(2) -0.0023(18)
Se1 0.0620(3) 0.0856(4) 0.0431(2) 0.0160(2) 0.0091(2) -0.0016(2)
N2 0.068(2) 0.097(3) 0.044(2) 0.018(2) 0.0162(18) 0.0062(19)
C2 0.062(3) 0.059(3) 0.055(2) 0.008(2) 0.025(2) 0.0001(19)
Se2 0.0686(3) 0.0937(4) 0.0547(3) 0.0124(3) 0.0068(2) -0.0188(2)
N11 0.056(2) 0.078(3) 0.059(2) -0.0090(19) 0.0253(17) -0.0172(19)
C11 0.070(3) 0.083(3) 0.056(2) -0.013(3) 0.024(2) -0.019(2)
C12 0.071(3) 0.077(3) 0.061(3) -0.003(2) 0.033(2) -0.010(2)
C13 0.054(2) 0.065(3) 0.070(3) -0.001(2) 0.025(2) -0.012(2)
C14 0.113(4) 0.100(4) 0.084(4) -0.043(4) 0.057(3) -0.045(3)
C15 0.110(4) 0.102(4) 0.084(4) -0.035(4) 0.063(3) -0.039(3)
C16 0.077(3) 0.081(4) 0.096(4) -0.012(3) 0.042(3) -0.018(3)
N21 0.061(2) 0.069(2) 0.062(2) 0.0001(19) 0.0245(18) 0.0037(19)
C21 0.073(3) 0.079(4) 0.073(3) -0.007(3) 0.014(3) 0.007(3)
C22 0.088(4) 0.074(3) 0.082(3) -0.009(3) 0.025(3) 0.006(3)
C23 0.076(3) 0.064(3) 0.082(3) -0.006(3) 0.042(3) -0.019(3)
C24 0.054(3) 0.082(4) 0.083(3) -0.005(2) 0.023(2) -0.014(3)
C25 0.060(3) 0.082(3) 0.074(3) 0.004(3) 0.022(2) 0.003(3)
C26 0.089(4) 0.080(4) 0.114(5) -0.018(3) 0.058(4) -0.022(3)

loop_
_atom_type_symbol
_atom_type_description
_atom_type_scat_dispersion_real
_atom_type_scat_dispersion_imag
_atom_type_scat_source
C C 0.0033 0.0016 'International Tables Vol C Tables 4.2.6.8 and 6.1.1.4'
H H 0.0000 0.0000 'International Tables Vol C Tables 4.2.6.8 and 6.1.1.4'
N N 0.0061 0.0033 'International Tables Vol C Tables 4.2.6.8 and 6.1.1.4'
Se Se -0.0929 2.2259 'International Tables Vol C Tables 4.2.6.8 and 6.1.1.4'
Cd Cd -0.8075 1.2024 'International Tables Vol C Tables 4.2.6.8 and 6.1.1.4'

loop_
_geom_angle_atom_site_label_1
_geom_angle_atom_site_label_2
_geom_angle_atom_site_label_3
_geom_angle_site_symmetry_1
_geom_angle_site_symmetry_3
_geom_angle
_geom_angle_publ_flag
N1 Cd1 N1 2_655 . 178.5(2) y
N1 Cd1 N11 2_655 2_655 86.63(14) ?
N1 Cd1 N11 . 2_655 92.29(13) y
N1 Cd1 N11 2_655 . 92.30(13) ?
N1 Cd1 N11 . . 86.63(14) y
N11 Cd1 N11 2_655 . 87.53(18) y
N1 Cd1 Se2 2_655 . 82.62(11) y
N1 Cd1 Se2 . . 98.42(10) y
N11 Cd1 Se2 2_655 . 169.06(8) y
N11 Cd1 Se2 . . 90.90(9) y
N1 Cd1 Se2 2_655 2_655 98.42(10) ?
N1 Cd1 Se2 . 2_655 82.62(11) ?
N11 Cd1 Se2 2_655 2_655 90.90(9) n
N11 Cd1 Se2 . 2_655 169.06(8) ?
Se2 Cd1 Se2 . 2_655 92.64(3) y
N2 Cd2 N2 7_656 . 180.0 y
N2 Cd2 N21 7_656 7_656 89.30(14) ?
N2 Cd2 N21 . 7_656 90.70(14) y
N2 Cd2 N21 7_656 . 90.70(14) ?
N2 Cd2 N21 . . 89.30(14) y
N21 Cd2 N21 7_656 . 180.0 y
N2 Cd2 Se1 7_656 7_656 95.00(10) ?
N2 Cd2 Se1 . 7_656 84.99(10) y
N21 Cd2 Se1 7_656 7_656 90.14(9) ?
N21 Cd2 Se1 . 7_656 89.86(9) y
N2 Cd2 Se1 7_656 . 85.00(10) ?
N2 Cd2 Se1 . . 95.01(10) y
N21 Cd2 Se1 7_656 . 89.86(9) ?
N21 Cd2 Se1 . . 90.14(9) y
Se1 Cd2 Se1 7_656 . 180.000(16) y
C1 N1 Cd1 . . 161.8(4) ?
N1 C1 Se1 . . 179.0(4) ?
C1 Se1 Cd2 . . 97.03(13) ?
C2 N2 Cd2 . . 159.7(4) ?
N2 C2 Se2 . . 179.5(5) ?
C2 Se2 Cd1 . . 94.25(14) ?
C15 N11 C11 . . 115.8(4) ?
C15 N11 Cd1 . . 122.2(3) ?
C11 N11 Cd1 . . 121.9(3) ?
N11 C11 C12 . . 123.5(4) ?
N11 C11 H11 . . 118.3 ?
C12 C11 H11 . . 118.3 ?
C11 C12 C13 . . 120.3(4) ?
C11 C12 H12 . . 119.8 ?
C13 C12 H12 . . 119.8 ?
C14 C13 C12 . . 116.2(4) ?
C14 C13 C16 . . 121.5(4) ?
C12 C13 C16 . . 122.3(4) ?
C15 C14 C13 . . 119.9(5) ?
C15 C14 H14 . . 120.0 ?
C13 C14 H14 . . 120.0 ?
N11 C15 C14 . . 124.2(5) ?
N11 C15 H15 . . 117.9 ?
C14 C15 H15 . . 117.9 ?
C13 C16 H16A . . 109.5 ?
C13 C16 H16B . . 109.5 ?
H16A C16 H16B . . 109.5 ?
C13 C16 H16C . . 109.5 ?
H16A C16 H16C . . 109.5 ?
H16B C16 H16C . . 109.5 ?
C25 N21 C21 . . 116.0(4) ?
C25 N21 Cd2 . . 123.7(3) ?
C21 N21 Cd2 . . 120.0(3) ?
N21 C21 C22 . . 123.7(5) ?
N21 C21 H21 . . 118.1 ?
C22 C21 H21 . . 118.1 ?
C21 C22 C23 . . 120.4(5) ?
C21 C22 H22 . . 119.8 ?
C23 C22 H22 . . 119.8 ?
C24 C23 C22 . . 115.8(5) ?
C24 C23 C26 . . 122.8(5) ?
C22 C23 C26 . . 121.4(5) ?
C23 C24 C25 . . 120.7(5) ?
C23 C24 H24 . . 119.7 ?
C25 C24 H24 . . 119.7 ?
N21 C25 C24 . . 123.3(5) ?
N21 C25 H25 . . 118.4 ?
C24 C25 H25 . . 118.4 ?
C23 C26 H26A . . 109.5 ?
C23 C26 H26B . . 109.5 ?
H26A C26 H26B . . 109.5 ?
C23 C26 H26C . . 109.5 ?
H26A C26 H26C . . 109.5 ?
H26B C26 H26C . . 109.5 ?

loop_
_geom_bond_atom_site_label_1
_geom_bond_atom_site_label_2
_geom_bond_site_symmetry_2
_geom_bond_distance
_geom_bond_publ_flag
Cd1 N1 2_655 2.338(3) ?
Cd1 N1 . 2.338(3) y
Cd1 N11 2_655 2.362(4) ?
Cd1 N11 . 2.362(4) y
Cd1 Se2 . 2.8085(6) y
Cd1 Se2 2_655 2.8086(6) ?
Cd2 N2 7_656 2.328(4) ?
Cd2 N2 . 2.328(4) y
Cd2 N21 7_656 2.370(4) ?
Cd2 N21 . 2.370(4) y
Cd2 Se1 7_656 2.8073(5) ?
Cd2 Se1 . 2.8073(5) y
N1 C1 . 1.142(5) ?
C1 Se1 . 1.793(4) ?
N2 C2 . 1.141(5) ?
C2 Se2 . 1.788(5) ?
N11 C15 . 1.329(6) ?
N11 C11 . 1.329(5) ?
C11 C12 . 1.372(6) ?
C11 H11 . 0.9300 ?
C12 C13 . 1.381(6) ?
C12 H12 . 0.9300 ?
C13 C14 . 1.373(6) ?
C13 C16 . 1.501(7) ?
C14 C15 . 1.370(7) ?
C14 H14 . 0.9300 ?
C15 H15 . 0.9300 ?
C16 H16A . 0.9600 ?
C16 H16B . 0.9600 ?
C16 H16C . 0.9600 ?
N21 C25 . 1.329(6) ?
N21 C21 . 1.332(6) ?
C21 C22 . 1.369(7) ?
C21 H21 . 0.9300 ?
C22 C23 . 1.378(7) ?
C22 H22 . 0.9300 ?
C23 C24 . 1.373(7) ?
C23 C26 . 1.497(7) ?
C24 C25 . 1.377(7) ?
C24 H24 . 0.9300 ?
C25 H25 . 0.9300 ?
C26 H26A . 0.9600 ?
C26 H26B . 0.9600 ?
C26 H26C . 0.9600 ?

_cod_database_fobs_code 2312164
